data_4023182
loop_
_publ_author_name
'Mekhman S. Yusubov'
'Tatyana V. Funk'
'Ki-Whan Chi'
'Eun-Hye Cha'
'Ghyung Hwa Kim'
'Andreas Kirschning'
'Viktor V. Zhdankin'

_publ_section_title
;
 Preparation and X-ray Structures of
 3-[Bis(trifluoroacetoxy)iodo]benzoic Acid and
 3-[Hydroxy(tosyloxy)iodo]benzoic Acid: New Recyclable
 Hypervalent Iodine Reagents
;
_journal_name_full 'Journal of Organic Chemistry'
_journal_page_first 295
_journal_page_last 297
_journal_paper_doi 10.1021/jo702112s
_journal_volume 73
_journal_year 2008
_chemical_formula_moiety 'C11 H5 F6 I O6'
_chemical_formula_sum 'C11 H5 F6 I O6'
_chemical_formula_weight 474.05
_chemical_name_systematic
; 
 ? 
;
_space_group_IT_number 2
_symmetry_cell_setting triclinic
_symmetry_space_group_name_Hall '-P 1'
_symmetry_space_group_name_H-M 'P -1'
_atom_sites_solution_hydrogens geom
_atom_sites_solution_primary direct
_atom_sites_solution_secondary difmap
_audit_creation_method SHELXL-97
_cell_angle_alpha 97.53(3)
_cell_angle_beta 101.25(3)
_cell_angle_gamma 90.66(3)
_cell_formula_units_Z 10
_cell_length_a 14.302(3)
_cell_length_b 15.142(3)
_cell_length_c 17.101(3)
_cell_measurement_temperature 90(2)
_cell_volume 3598.3(12)
_computing_cell_refinement HKL2000
_computing_data_collection 'Quantum 210'
_computing_data_reduction HKL2000
_computing_molecular_graphics SHELXTL
_computing_publication_material SHELXTL
_computing_structure_refinement 'SHELXL-97 (Sheldrick, 1997)'
_computing_structure_solution 'SHELXS-97 (Sheldrick, 1990)'
_diffrn_ambient_temperature 90(2)
_diffrn_measured_fraction_theta_full 0.676
_diffrn_measured_fraction_theta_max 0.676
_diffrn_measurement_device_type \j-scan
_diffrn_radiation_monochromator graphite
_diffrn_radiation_source PAL_4A
_diffrn_radiation_type 'synchrotron radiation'
_diffrn_radiation_wavelength 0.80000
_diffrn_reflns_av_R_equivalents 0.0000
_diffrn_reflns_av_sigmaI/netI 0.0280
_diffrn_reflns_limit_h_max 17
_diffrn_reflns_limit_h_min -17
_diffrn_reflns_limit_k_max 19
_diffrn_reflns_limit_k_min -18
_diffrn_reflns_limit_l_max 0
_diffrn_reflns_limit_l_min -21
_diffrn_reflns_number 10346
_diffrn_reflns_theta_full 30.43
_diffrn_reflns_theta_max 30.43
_diffrn_reflns_theta_min 1.91
_exptl_absorpt_coefficient_mu 3.154
_exptl_absorpt_correction_T_max 0.8582
_exptl_absorpt_correction_T_min 0.7864
_exptl_absorpt_correction_type semi-empirical
_exptl_absorpt_process_details HKL2000
_exptl_crystal_colour colorless
_exptl_crystal_density_diffrn 2.188
_exptl_crystal_density_method 'not measured'
_exptl_crystal_description block
_exptl_crystal_F_000 2260
_exptl_crystal_size_max 0.08
_exptl_crystal_size_mid 0.05
_exptl_crystal_size_min 0.05
_refine_diff_density_max 1.478
_refine_diff_density_min -1.985
_refine_diff_density_rms 0.232
_refine_ls_extinction_coef 0.0110(7)
_refine_ls_extinction_expression Fc^*^=kFc[1+0.001xFc^2^\l^3^/sin(2\q)]^-1/4^
_refine_ls_extinction_method SHELXL
_refine_ls_goodness_of_fit_ref 0.721
_refine_ls_hydrogen_treatment mixed
_refine_ls_matrix_type full
_refine_ls_number_parameters 1087
_refine_ls_number_reflns 10346
_refine_ls_number_restraints 0
_refine_ls_restrained_S_all 0.721
_refine_ls_R_factor_all 0.1095
_refine_ls_R_factor_gt 0.0751
_refine_ls_shift/su_max 0.001
_refine_ls_shift/su_mean 0.000
_refine_ls_structure_factor_coef Fsqd
_refine_ls_weighting_details 'calc w=1/[\s^2^(Fo^2^)+(0.2000P)^2^+0.0000P] where P=(Fo^2^+2Fc^2^)/3'
_refine_ls_weighting_scheme calc
_refine_ls_wR_factor_gt 0.2529
_refine_ls_wR_factor_ref 0.2888
_reflns_number_gt 2292
_reflns_number_total 10346
_reflns_threshold_expression >2sigma(I)
_cod_data_source_file jo702112s-File003_1.cif
_cod_data_source_block p-1
_cod_depositor_comments
;
The following automatic conversions were performed:
'_symmetry_cell_setting' value 'Triclinic' changed to 'triclinic'
according to '/home/saulius/struct/CIF-dictionaries/cif_core.dic'
dictionary named 'cif_core.dic' version 2.4.1 from 2010-06-29.

Automatic conversion script
Id: cif_fix_enum 1527 2010-12-29 10:47:43Z saulius 
;
_cod_database_code 4023182

loop_
_symmetry_equiv_pos_as_xyz
'x, y, z'
'-x, -y, -z'

loop_
_atom_site_label
_atom_site_type_symbol
_atom_site_fract_x
_atom_site_fract_y
_atom_site_fract_z
_atom_site_U_iso_or_equiv
_atom_site_adp_type
_atom_site_occupancy
_atom_site_symmetry_multiplicity
_atom_site_calc_flag
_atom_site_refinement_flags
_atom_site_disorder_assembly
_atom_site_disorder_group
I1 I 0.02336(2) 0.356078(19) 0.319533(17) 0.0353(3) Uani 1 1 d . . .
I2 I 0.22343(2) 0.356020(19) 0.119516(16) 0.0352(3) Uani 1 1 d . . .
I3 I 0.57658(2) 0.643930(19) 0.080502(16) 0.0353(3) Uani 1 1 d . . .
I4 I 0.37654(2) 0.643976(19) 0.280443(16) 0.0351(3) Uani 1 1 d . . .
I5 I 0.17653(2) 0.643951(19) 0.480480(16) 0.0354(3) Uani 1 1 d . . .
F1 F -0.0246(5) 0.1415(4) 0.4904(4) 0.097(2) Uani 1 1 d . . .
F2 F 0.0311(4) 0.0699(3) 0.3915(3) 0.0765(14) Uani 1 1 d . . .
F3 F 0.1199(3) 0.1050(3) 0.5061(2) 0.0734(14) Uani 1 1 d . . .
F4 F 0.1071(4) 0.6476(3) 0.2028(3) 0.0805(15) Uani 1 1 d . . .
F5 F -0.0387(3) 0.6048(3) 0.1705(3) 0.0692(12) Uani 1 1 d . . .
F6 F 0.0662(4) 0.5351(3) 0.1131(3) 0.0705(13) Uani 1 1 d . . .
F7 F 0.1752(5) 0.1406(4) 0.2897(4) 0.098(2) Uani 1 1 d . . .
F8 F 0.2308(3) 0.0699(3) 0.1908(3) 0.0730(13) Uani 1 1 d . . .
F9 F 0.3196(3) 0.1051(3) 0.3062(2) 0.0704(13) Uani 1 1 d . . .
F10 F 0.1612(3) 0.6039(3) -0.0303(3) 0.0695(12) Uani 1 1 d . . .
F11 F 0.2661(4) 0.5357(3) -0.0872(3) 0.0720(14) Uani 1 1 d . . .
F12 F 0.3075(4) 0.6476(3) 0.0023(3) 0.0833(15) Uani 1 1 d . . .
F13 F 0.6245(5) 0.8597(4) -0.0895(4) 0.101(2) Uani 1 1 d . . .
F14 F 0.5688(4) 0.9302(3) 0.0090(3) 0.0733(13) Uani 1 1 d . . .
F15 F 0.4801(3) 0.8950(3) -0.1063(2) 0.0696(13) Uani 1 1 d . . .
F16 F 0.4923(4) 0.3525(3) 0.1972(3) 0.0814(15) Uani 1 1 d . . .
F17 F 0.6385(3) 0.3951(3) 0.2296(3) 0.0695(12) Uani 1 1 d . . .
F18 F 0.5349(4) 0.4649(3) 0.2874(3) 0.0734(14) Uani 1 1 d . . .
F19 F 0.4251(5) 0.8591(4) 0.1104(4) 0.098(2) Uani 1 1 d . . .
F20 F 0.3697(3) 0.9303(3) 0.2086(3) 0.0718(13) Uani 1 1 d . . .
F21 F 0.2801(4) 0.8949(3) 0.0937(2) 0.0738(14) Uani 1 1 d . . .
F22 F 0.2925(4) 0.3522(3) 0.3971(3) 0.0809(15) Uani 1 1 d . . .
F23 F 0.4387(3) 0.3956(3) 0.4305(3) 0.0713(12) Uani 1 1 d . . .
F24 F 0.3346(4) 0.4646(3) 0.4871(3) 0.0706(14) Uani 1 1 d . . .
F25 F 0.2241(5) 0.8581(4) 0.3098(4) 0.096(2) Uani 1 1 d . . .
F26 F 0.1692(3) 0.9301(3) 0.4092(3) 0.0727(13) Uani 1 1 d . . .
F27 F 0.0803(3) 0.8949(3) 0.2941(2) 0.0727(13) Uani 1 1 d . . .
F28 F 0.0922(4) 0.3524(3) 0.5969(3) 0.0798(15) Uani 1 1 d . . .
F29 F 0.2391(3) 0.3950(3) 0.6295(3) 0.0691(12) Uani 1 1 d . . .
F30 F 0.1348(4) 0.4651(3) 0.6869(3) 0.0708(14) Uani 1 1 d . . .
O1 O 0.0362(3) 0.0817(2) 0.0830(2) 0.0428(9) Uani 1 1 d . . .
H1 H 0.0573 0.0764 0.0401 0.064 Uiso 1 1 calc R . .
O2 O -0.1099(3) 0.0367(2) 0.01239(18) 0.0338(9) Uani 1 1 d . . .
O3 O -0.0021(3) 0.2528(3) 0.3887(2) 0.0400(10) Uani 1 1 d . . .
O4 O 0.1548(4) 0.2543(4) 0.4457(4) 0.0859(18) Uani 1 1 d . . .
O5 O 0.1021(4) 0.5409(3) 0.3154(3) 0.0747(17) Uani 1 1 d . . .
O6 O 0.0185(3) 0.4393(2) 0.2236(2) 0.0423(10) Uani 1 1 d . . .
O7 O 0.0903(3) 0.0366(2) -0.18714(19) 0.0386(9) Uani 1 1 d . . .
O8 O 0.2359(3) 0.0820(2) -0.1165(2) 0.0425(10) Uani 1 1 d . . .
H8 H 0.2575 0.0760 -0.1591 0.064 Uiso 1 1 calc R . .
O9 O 0.3544(4) 0.2545(5) 0.2455(3) 0.0860(18) Uani 1 1 d . . .
O10 O 0.1979(3) 0.2528(3) 0.1882(2) 0.0391(10) Uani 1 1 d . . .
O11 O 0.3028(4) 0.5410(3) 0.1156(3) 0.0759(17) Uani 1 1 d . . .
O12 O 0.2182(3) 0.4384(2) 0.0235(2) 0.0425(10) Uani 1 1 d . . .
O13 O 0.5634(3) 0.9179(3) 0.3170(2) 0.0421(9) Uani 1 1 d . . .
H13 H 0.5428 0.9287 0.3599 0.063 Uiso 1 1 calc R . .
O15 O 0.6014(3) 0.7471(3) 0.0121(2) 0.0423(10) Uani 1 1 d . . .
O14 O 0.7105(3) 0.9634(2) 0.38723(18) 0.0361(9) Uani 1 1 d . . .
O16 O 0.4447(4) 0.7454(4) -0.0454(4) 0.0865(18) Uani 1 1 d . . .
O17 O 0.4983(4) 0.4590(3) 0.0847(3) 0.0738(17) Uani 1 1 d . . .
O18 O 0.5819(3) 0.5607(2) 0.1760(2) 0.0416(10) Uani 1 1 d . . .
O19 O 0.5105(3) 0.9635(2) 0.58686(19) 0.0375(9) Uani 1 1 d . . .
O20 O 0.3632(3) 0.9184(3) 0.5167(2) 0.0440(10) Uani 1 1 d . . .
H20 H 0.3419 0.9208 0.5594 0.066 Uiso 1 1 calc R . .
O21 O 0.2451(4) 0.7460(4) 0.1548(3) 0.0856(18) Uani 1 1 d . . .
O22 O 0.4024(3) 0.7466(3) 0.2116(2) 0.0414(10) Uani 1 1 d . . .
O23 O 0.2979(4) 0.4583(3) 0.2843(3) 0.0731(17) Uani 1 1 d . . .
O24 O 0.3818(3) 0.5605(3) 0.3757(2) 0.0400(10) Uani 1 1 d . . .
O25 O 0.3101(3) 0.9631(2) 0.78649(19) 0.0405(9) Uani 1 1 d . . .
O26 O 0.1625(3) 0.9179(3) 0.7174(2) 0.0441(10) Uani 1 1 d . . .
H26 H 0.1422 0.9281 0.7604 0.066 Uiso 1 1 calc R . .
O27 O 0.2011(3) 0.7471(3) 0.4117(2) 0.0390(10) Uani 1 1 d . . .
O28 O 0.0456(4) 0.7453(4) 0.3539(3) 0.0862(18) Uani 1 1 d . . .
O29 O 0.0967(4) 0.4589(3) 0.4838(3) 0.0734(17) Uani 1 1 d . . .
O30 O 0.1807(3) 0.5614(2) 0.5766(2) 0.0397(10) Uani 1 1 d . . .
C1 C -0.0690(5) 0.2765(4) 0.2273(3) 0.0415(13) Uani 1 1 d . . .
C2 C -0.0287(4) 0.2098(3) 0.1817(3) 0.0345(12) Uani 1 1 d . . .
H2A H 0.0378 0.2003 0.1921 0.041 Uiso 1 1 calc R . .
C3 C -0.1658(4) 0.2940(3) 0.2139(3) 0.0352(12) Uani 1 1 d . . .
H3A H -0.1890 0.3415 0.2461 0.042 Uiso 1 1 calc R . .
C4 C -0.0926(4) 0.1574(3) 0.1196(3) 0.0344(13) Uani 1 1 d . . .
C5 C -0.2296(5) 0.2394(3) 0.1510(3) 0.0381(14) Uani 1 1 d . . .
H5A H -0.2962 0.2488 0.1408 0.046 Uiso 1 1 calc R . .
C6 C -0.1910(4) 0.1722(4) 0.1051(3) 0.0392(14) Uani 1 1 d . . .
H6A H -0.2322 0.1352 0.0629 0.047 Uiso 1 1 calc R . .
C7 C -0.0545(4) 0.0853(3) 0.0665(3) 0.0308(11) Uani 1 1 d . . .
C8 C 0.0749(5) 0.2227(4) 0.4284(4) 0.0537(16) Uani 1 1 d . . .
C9 C 0.0473(7) 0.1329(5) 0.4563(4) 0.064(2) Uani 1 1 d . . .
C10 C 0.0613(4) 0.5164(4) 0.2496(3) 0.0430(14) Uani 1 1 d . . .
C11 C 0.0474(5) 0.5772(4) 0.1823(4) 0.0452(15) Uani 1 1 d . . .
C12 C 0.1315(4) 0.2765(3) 0.0281(3) 0.0396(13) Uani 1 1 d . . .
C13 C 0.0338(4) 0.2942(3) 0.0144(3) 0.0347(12) Uani 1 1 d . . .
H13A H 0.0102 0.3414 0.0466 0.042 Uiso 1 1 calc R . .
C14 C -0.0289(5) 0.2395(4) -0.0490(3) 0.0415(15) Uani 1 1 d . . .
H14A H -0.0954 0.2494 -0.0595 0.050 Uiso 1 1 calc R . .
C15 C 0.0088(4) 0.1709(4) -0.0957(3) 0.0385(14) Uani 1 1 d . . .
H15A H -0.0324 0.1339 -0.1379 0.046 Uiso 1 1 calc R . .
C16 C 0.1081(4) 0.1568(3) -0.0804(3) 0.0362(13) Uani 1 1 d . . .
C17 C 0.1701(4) 0.2096(3) -0.0186(3) 0.0325(12) Uani 1 1 d . . .
H17A H 0.2367 0.2002 -0.0086 0.039 Uiso 1 1 calc R . .
C18 C 0.1462(4) 0.0853(3) -0.1335(3) 0.0321(12) Uani 1 1 d . . .
C19 C 0.2735(5) 0.2217(4) 0.2282(4) 0.0529(17) Uani 1 1 d . . .
C20 C 0.2477(7) 0.1319(5) 0.2548(4) 0.058(2) Uani 1 1 d . . .
C21 C 0.2615(5) 0.5161(4) 0.0496(4) 0.0467(14) Uani 1 1 d . . .
C22 C 0.2468(5) 0.5768(4) -0.0167(4) 0.0432(15) Uani 1 1 d . . .
C23 C 0.6696(4) 0.7231(3) 0.1725(3) 0.0314(12) Uani 1 1 d . . .
C24 C 0.7666(4) 0.7066(3) 0.1857(3) 0.0355(13) Uani 1 1 d . . .
H24A H 0.7901 0.6602 0.1526 0.043 Uiso 1 1 calc R . .
C25 C 0.8295(4) 0.7593(4) 0.2484(3) 0.0363(13) Uani 1 1 d . . .
H25A H 0.8959 0.7490 0.2597 0.044 Uiso 1 1 calc R . .
C26 C 0.7891(4) 0.8285(4) 0.2942(3) 0.0364(13) Uani 1 1 d . . .
H26A H 0.8302 0.8667 0.3355 0.044 Uiso 1 1 calc R . .
C27 C 0.6915(4) 0.8426(3) 0.2807(3) 0.0326(12) Uani 1 1 d . . .
C28 C 0.6297(4) 0.7904(3) 0.2185(3) 0.0383(13) Uani 1 1 d . . .
H28A H 0.5631 0.8000 0.2077 0.046 Uiso 1 1 calc R . .
C29 C 0.6531(4) 0.9147(3) 0.3332(3) 0.0329(12) Uani 1 1 d . . .
C30 C 0.5243(5) 0.7782(4) -0.0296(4) 0.0482(15) Uani 1 1 d . . .
C31 C 0.5519(7) 0.8687(5) -0.0550(4) 0.058(2) Uani 1 1 d . . .
C32 C 0.5392(4) 0.4825(4) 0.1504(3) 0.0487(15) Uani 1 1 d . . .
C33 C 0.5536(5) 0.4226(4) 0.2183(4) 0.0423(15) Uani 1 1 d . . .
C34 C 0.4695(4) 0.7244(3) 0.3720(3) 0.0395(13) Uani 1 1 d . . .
C35 C 0.5672(4) 0.7064(3) 0.3862(3) 0.0394(13) Uani 1 1 d . . .
H35A H 0.5901 0.6587 0.3541 0.047 Uiso 1 1 calc R . .
C36 C 0.6308(5) 0.7595(4) 0.4483(3) 0.0403(14) Uani 1 1 d . . .
H36A H 0.6973 0.7500 0.4587 0.048 Uiso 1 1 calc R . .
C37 C 0.5902(5) 0.8278(4) 0.4944(3) 0.0385(14) Uani 1 1 d . . .
H37A H 0.6310 0.8646 0.5370 0.046 Uiso 1 1 calc R . .
C38 C 0.4921(4) 0.8435(3) 0.4796(3) 0.0338(13) Uani 1 1 d . . .
C39 C 0.4297(4) 0.7893(3) 0.4191(3) 0.0343(12) Uani 1 1 d . . .
H39 H 0.3627 0.7965 0.4104 0.041 Uiso 1 1 calc R . .
C40 C 0.4527(4) 0.9141(3) 0.5329(3) 0.0339(12) Uani 1 1 d . . .
C41 C 0.3260(5) 0.7770(4) 0.1724(4) 0.0515(16) Uani 1 1 d . . .
C42 C 0.3512(7) 0.8679(5) 0.1449(4) 0.061(2) Uani 1 1 d . . .
C43 C 0.3379(4) 0.4827(4) 0.3505(3) 0.0435(14) Uani 1 1 d . . .
C44 C 0.3516(5) 0.4230(4) 0.4170(4) 0.0454(15) Uani 1 1 d . . .
C45 C 0.2705(4) 0.7239(3) 0.5730(3) 0.0378(13) Uani 1 1 d . . .
C46 C 0.3661(4) 0.7055(3) 0.5856(3) 0.0329(12) Uani 1 1 d . . .
H46A H 0.3889 0.6580 0.5531 0.039 Uiso 1 1 calc R . .
C47 C 0.4298(4) 0.7599(3) 0.6487(3) 0.0367(13) Uani 1 1 d . . .
H47A H 0.4963 0.7501 0.6592 0.044 Uiso 1 1 calc R . .
C48 C 0.3914(5) 0.8275(4) 0.6941(3) 0.0427(15) Uani 1 1 d . . .
H48A H 0.4330 0.8645 0.7361 0.051 Uiso 1 1 calc R . .
C49 C 0.2927(4) 0.8437(3) 0.6804(3) 0.0326(12) Uani 1 1 d . . .
C50 C 0.2300(4) 0.7897(3) 0.6187(3) 0.0353(12) Uani 1 1 d . . .
H50A H 0.1631 0.7978 0.6088 0.042 Uiso 1 1 calc R . .
C51 C 0.2520(4) 0.9144(3) 0.7332(3) 0.0362(13) Uani 1 1 d . . .
C52 C 0.1258(5) 0.7786(4) 0.3720(4) 0.0485(16) Uani 1 1 d . . .
C53 C 0.1508(7) 0.8682(5) 0.3450(4) 0.060(2) Uani 1 1 d . . .
C54 C 0.1369(4) 0.4835(4) 0.5500(4) 0.0426(14) Uani 1 1 d . . .
C55 C 0.1514(5) 0.4219(4) 0.6174(4) 0.0470(15) Uani 1 1 d . . .

loop_
_atom_site_aniso_label
_atom_site_aniso_U_11
_atom_site_aniso_U_22
_atom_site_aniso_U_33
_atom_site_aniso_U_23
_atom_site_aniso_U_13
_atom_site_aniso_U_12
I1 0.0308(4) 0.0419(4) 0.0277(3) -0.00708(19) 0.0004(2) -0.00010(19)
I2 0.0302(4) 0.0424(4) 0.0277(3) -0.00740(19) 0.0005(2) 0.00032(19)
I3 0.0308(4) 0.0414(4) 0.0283(3) -0.00743(19) 0.0006(2) 0.00020(19)
I4 0.0299(4) 0.0418(4) 0.0280(3) -0.00747(19) 0.0003(2) -0.00033(19)
I5 0.0308(4) 0.0422(4) 0.0275(3) -0.00743(19) 0.0003(2) -0.00040(19)
F1 0.094(5) 0.127(5) 0.106(5) 0.069(4) 0.067(4) 0.061(4)
F2 0.079(3) 0.053(2) 0.081(3) 0.006(2) -0.023(3) 0.003(2)
F3 0.086(4) 0.080(3) 0.048(2) 0.018(2) -0.012(2) 0.028(2)
F4 0.094(4) 0.063(2) 0.072(3) 0.024(2) -0.020(2) -0.032(2)
F5 0.049(3) 0.098(3) 0.072(3) 0.028(2) 0.029(2) 0.033(2)
F6 0.093(4) 0.073(3) 0.057(2) 0.016(2) 0.036(3) 0.026(2)
F7 0.097(5) 0.126(5) 0.102(5) 0.070(4) 0.059(4) 0.060(4)
F8 0.075(3) 0.052(2) 0.078(3) 0.004(2) -0.017(2) -0.0020(19)
F9 0.083(3) 0.074(3) 0.049(2) 0.0134(19) -0.005(2) 0.029(2)
F10 0.048(3) 0.102(3) 0.064(3) 0.027(2) 0.014(2) 0.020(2)
F11 0.106(4) 0.067(3) 0.056(2) 0.021(2) 0.037(3) 0.031(2)
F12 0.098(4) 0.072(3) 0.071(3) 0.024(2) -0.012(3) -0.027(2)
F13 0.100(5) 0.129(5) 0.109(5) 0.070(4) 0.067(4) 0.056(4)
F14 0.078(3) 0.063(2) 0.065(3) 0.003(2) -0.016(2) 0.008(2)
F15 0.079(3) 0.076(3) 0.049(2) 0.015(2) -0.006(2) 0.029(2)
F16 0.102(4) 0.068(3) 0.065(3) 0.022(2) -0.014(2) -0.029(2)
F17 0.056(3) 0.093(3) 0.069(3) 0.030(2) 0.022(2) 0.023(2)
F18 0.119(4) 0.064(2) 0.047(2) 0.0157(19) 0.031(3) 0.029(2)
F19 0.088(5) 0.133(5) 0.105(5) 0.071(4) 0.057(4) 0.059(4)
F20 0.072(3) 0.049(2) 0.081(3) 0.0070(19) -0.017(2) 0.0030(19)
F21 0.092(4) 0.081(3) 0.040(2) 0.017(2) -0.015(2) 0.031(2)
F22 0.111(4) 0.061(2) 0.062(2) 0.020(2) -0.010(2) -0.028(2)
F23 0.059(3) 0.091(3) 0.073(3) 0.032(2) 0.021(2) 0.023(2)
F24 0.100(4) 0.065(2) 0.060(3) 0.019(2) 0.038(3) 0.034(2)
F25 0.088(5) 0.124(5) 0.104(5) 0.067(4) 0.052(4) 0.050(4)
F26 0.074(3) 0.061(2) 0.068(3) 0.0038(19) -0.019(2) 0.006(2)
F27 0.082(3) 0.080(3) 0.049(2) 0.012(2) -0.007(2) 0.032(2)
F28 0.105(4) 0.062(2) 0.062(2) 0.019(2) -0.014(2) -0.038(2)
F29 0.050(3) 0.097(3) 0.071(3) 0.031(2) 0.023(2) 0.021(2)
F30 0.098(4) 0.069(3) 0.056(2) 0.020(2) 0.032(3) 0.031(2)
O1 0.035(3) 0.041(2) 0.052(2) -0.0010(18) 0.0124(19) 0.0028(16)
O2 0.037(2) 0.0399(18) 0.0181(16) -0.0085(13) -0.0008(15) -0.0010(15)
O3 0.043(3) 0.048(2) 0.0238(19) -0.0024(16) -0.0017(18) 0.0035(18)
O4 0.040(3) 0.129(5) 0.079(4) 0.019(3) -0.017(3) 0.023(3)
O5 0.096(4) 0.059(3) 0.050(3) 0.009(2) -0.031(3) -0.029(3)
O6 0.037(3) 0.043(2) 0.042(2) -0.0038(17) 0.0024(19) -0.0071(17)
O7 0.046(3) 0.047(2) 0.0191(16) -0.0060(14) 0.0033(16) 0.0014(16)
O8 0.032(2) 0.044(2) 0.047(2) -0.0049(18) 0.0049(19) 0.0081(16)
O9 0.037(3) 0.137(5) 0.074(3) 0.020(3) -0.021(3) 0.026(3)
O10 0.032(3) 0.053(2) 0.0274(19) -0.0022(17) -0.0020(17) 0.0048(17)
O11 0.099(4) 0.065(3) 0.045(3) 0.011(2) -0.030(3) -0.026(3)
O12 0.046(3) 0.038(2) 0.036(2) -0.0075(16) 0.0007(19) -0.0101(17)
O13 0.032(2) 0.047(2) 0.044(2) -0.0085(17) 0.0087(19) 0.0074(16)
O15 0.039(3) 0.055(2) 0.028(2) -0.0001(17) -0.0038(18) 0.0085(18)
O14 0.047(3) 0.0422(19) 0.0150(15) -0.0057(13) 0.0029(16) 0.0043(16)
O16 0.026(3) 0.133(5) 0.088(4) 0.015(3) -0.017(3) 0.015(3)
O17 0.107(4) 0.049(2) 0.044(3) 0.001(2) -0.032(3) -0.028(2)
O18 0.032(3) 0.048(2) 0.040(2) -0.0060(17) 0.0023(19) -0.0087(17)
O19 0.045(3) 0.0428(19) 0.0210(16) -0.0043(14) 0.0028(16) 0.0047(16)
O20 0.033(2) 0.045(2) 0.053(2) -0.0001(19) 0.009(2) 0.0074(16)
O21 0.041(3) 0.131(5) 0.073(3) 0.020(3) -0.023(3) 0.016(3)
O22 0.038(3) 0.048(2) 0.030(2) -0.0027(17) -0.0080(18) 0.0042(17)
O23 0.102(4) 0.048(2) 0.048(3) 0.004(2) -0.034(3) -0.024(2)
O24 0.034(3) 0.052(2) 0.030(2) -0.0052(16) 0.0050(18) -0.0069(17)
O25 0.049(3) 0.043(2) 0.0257(18) -0.0055(15) 0.0041(17) 0.0036(16)
O26 0.026(2) 0.056(2) 0.048(2) -0.0050(19) 0.0081(19) 0.0123(16)
O27 0.040(3) 0.039(2) 0.034(2) -0.0033(16) 0.0010(18) 0.0048(17)
O28 0.045(3) 0.128(5) 0.072(3) 0.014(3) -0.023(3) 0.020(3)
O29 0.097(4) 0.060(3) 0.043(3) -0.003(2) -0.026(3) -0.029(3)
O30 0.047(3) 0.038(2) 0.0276(19) -0.0082(15) 0.0014(18) -0.0041(17)
C1 0.044(4) 0.043(3) 0.038(3) 0.008(2) 0.007(3) 0.015(2)
C2 0.034(3) 0.035(3) 0.032(3) -0.003(2) 0.003(2) 0.007(2)
C3 0.033(3) 0.047(3) 0.017(2) -0.0080(19) -0.007(2) -0.001(2)
C4 0.045(4) 0.034(3) 0.021(2) -0.0090(19) 0.006(2) 0.001(2)
C5 0.043(4) 0.039(3) 0.024(2) -0.008(2) -0.006(2) -0.009(2)
C6 0.031(3) 0.055(3) 0.030(3) 0.001(2) 0.004(2) 0.018(2)
C7 0.023(3) 0.041(3) 0.027(2) -0.0049(19) 0.008(2) 0.000(2)
C8 0.037(4) 0.067(4) 0.050(3) -0.006(3) 0.002(3) 0.010(3)
C9 0.089(7) 0.062(4) 0.043(4) 0.011(3) 0.016(4) 0.035(4)
C10 0.031(4) 0.060(4) 0.033(3) -0.004(3) 0.000(3) -0.005(3)
C11 0.051(5) 0.047(3) 0.039(3) 0.001(3) 0.018(3) 0.008(3)
C12 0.042(4) 0.037(3) 0.035(3) -0.007(2) 0.005(3) 0.005(2)
C13 0.038(3) 0.044(3) 0.017(2) -0.0082(19) -0.001(2) 0.002(2)
C14 0.048(4) 0.043(3) 0.023(2) -0.007(2) -0.009(3) -0.014(3)
C15 0.038(4) 0.044(3) 0.028(3) -0.001(2) -0.002(2) 0.012(2)
C16 0.042(4) 0.042(3) 0.016(2) -0.0112(19) -0.005(2) -0.008(2)
C17 0.041(3) 0.032(2) 0.023(2) -0.0002(19) 0.003(2) 0.007(2)
C18 0.033(3) 0.038(3) 0.019(2) -0.0065(18) -0.002(2) 0.005(2)
C19 0.048(4) 0.056(4) 0.046(3) -0.010(3) -0.003(3) 0.012(3)
C20 0.064(6) 0.067(4) 0.046(4) 0.011(3) 0.012(4) 0.032(4)
C21 0.036(4) 0.063(4) 0.040(3) 0.005(3) 0.006(3) 0.008(3)
C22 0.038(4) 0.051(3) 0.039(3) 0.000(3) 0.008(3) -0.007(3)
C23 0.028(3) 0.035(3) 0.029(2) 0.002(2) 0.003(2) 0.002(2)
C24 0.036(3) 0.043(3) 0.021(2) 0.000(2) -0.006(2) -0.003(2)
C25 0.038(3) 0.047(3) 0.017(2) -0.001(2) -0.007(2) -0.002(2)
C26 0.038(4) 0.039(3) 0.028(3) -0.001(2) 0.001(2) 0.014(2)
C27 0.035(3) 0.033(3) 0.027(2) 0.000(2) 0.001(2) 0.007(2)
C28 0.038(3) 0.044(3) 0.027(3) -0.008(2) 0.003(2) 0.011(2)
C29 0.030(3) 0.039(3) 0.025(2) -0.0074(19) 0.002(2) 0.008(2)
C30 0.046(4) 0.056(4) 0.038(3) -0.009(3) 0.007(3) 0.009(3)
C31 0.064(6) 0.073(5) 0.037(3) 0.006(3) 0.010(4) 0.031(4)
C32 0.035(4) 0.062(4) 0.040(3) -0.004(3) -0.009(3) -0.004(3)
C33 0.031(4) 0.042(3) 0.052(4) -0.003(3) 0.009(3) 0.003(2)
C34 0.044(4) 0.040(3) 0.031(3) -0.002(2) 0.003(3) 0.008(2)
C35 0.038(3) 0.048(3) 0.021(2) -0.010(2) -0.010(2) -0.004(2)
C36 0.047(4) 0.042(3) 0.027(3) -0.002(2) 0.000(3) -0.004(2)
C37 0.040(4) 0.053(3) 0.021(2) 0.004(2) 0.003(2) 0.011(2)
C38 0.043(4) 0.033(3) 0.020(2) -0.0092(19) 0.001(2) 0.004(2)
C39 0.032(3) 0.036(3) 0.034(3) -0.009(2) 0.012(2) 0.005(2)
C40 0.034(3) 0.048(3) 0.013(2) -0.0125(19) 0.000(2) -0.001(2)
C41 0.043(4) 0.059(4) 0.046(3) -0.017(3) 0.012(3) 0.008(3)
C42 0.066(6) 0.074(5) 0.043(4) 0.005(3) 0.013(4) 0.025(4)
C43 0.024(3) 0.057(3) 0.040(3) -0.008(3) -0.006(3) -0.002(2)
C44 0.038(4) 0.055(3) 0.041(3) -0.008(3) 0.008(3) 0.007(3)
C45 0.031(3) 0.042(3) 0.036(3) -0.005(2) 0.003(2) -0.001(2)
C46 0.024(3) 0.051(3) 0.019(2) -0.003(2) -0.002(2) -0.009(2)
C47 0.034(3) 0.033(3) 0.036(3) -0.010(2) -0.001(3) 0.000(2)
C48 0.036(4) 0.050(3) 0.037(3) 0.002(2) -0.003(3) 0.010(2)
C49 0.038(3) 0.036(3) 0.018(2) -0.0084(19) 0.001(2) 0.004(2)
C50 0.036(3) 0.034(3) 0.035(3) -0.002(2) 0.010(2) 0.011(2)
C51 0.049(4) 0.036(3) 0.018(2) -0.0148(18) 0.005(2) 0.006(2)
C52 0.038(4) 0.055(4) 0.048(3) -0.002(3) 0.002(3) 0.018(3)
C53 0.060(6) 0.091(5) 0.032(3) 0.011(3) 0.012(4) 0.039(4)
C54 0.021(3) 0.056(3) 0.046(3) -0.007(3) 0.002(3) 0.007(2)
C55 0.041(4) 0.050(3) 0.052(4) 0.006(3) 0.015(3) 0.007(3)

loop_
_atom_type_symbol
_atom_type_description
_atom_type_scat_dispersion_real
_atom_type_scat_dispersion_imag
_atom_type_scat_source
C C -0.0020 0.0021 'International Tables Vol C Tables 4.2.6.8 and 6.1.1.4'
H H 0.0000 0.0000 'International Tables Vol C Tables 4.2.6.8 and 6.1.1.4'
O O -0.0042 0.0079 'International Tables Vol C Tables 4.2.6.8 and 6.1.1.4'
F F -0.0054 0.0133 'International Tables Vol C Tables 4.2.6.8 and 6.1.1.4'
I I -0.6948 2.2434 'International Tables Vol C Tables 4.2.6.8 and 6.1.1.4'

loop_
_geom_angle_atom_site_label_1
_geom_angle_atom_site_label_2
_geom_angle_atom_site_label_3
_geom_angle
_geom_angle_site_symmetry_1
_geom_angle_site_symmetry_3
_geom_angle_publ_flag
C1 I1 O3 83.26(18) . . ?
C1 I1 O6 80.68(18) . . ?
O3 I1 O6 163.85(17) . . ?
C12 I2 O10 82.85(19) . . ?
C12 I2 O12 80.66(18) . . ?
O10 I2 O12 163.42(16) . . ?
C23 I3 O15 83.17(17) . . ?
C23 I3 O18 80.67(17) . . ?
O15 I3 O18 163.78(17) . . ?
C34 I4 O22 82.63(18) . . ?
C34 I4 O24 81.35(18) . . ?
O22 I4 O24 163.84(16) . . ?
C45 I5 O27 83.13(18) . . ?
C45 I5 O30 80.77(18) . . ?
O27 I5 O30 163.88(16) . . ?
C8 O3 I1 114.1(4) . . ?
C10 O6 I1 112.3(3) . . ?
C19 O10 I2 115.2(4) . . ?
C21 O12 I2 112.0(3) . . ?
C30 O15 I3 115.5(4) . . ?
C32 O18 I3 112.8(4) . . ?
C41 O22 I4 114.0(4) . . ?
C43 O24 I4 113.1(3) . . ?
C52 O27 I5 115.7(4) . . ?
C54 O30 I5 111.9(3) . . ?
C2 C1 C3 124.3(5) . . ?
C2 C1 I1 117.1(4) . . ?
C3 C1 I1 118.6(4) . . ?
C1 C2 C4 115.9(5) . . ?
C1 C3 C5 118.9(5) . . ?
C6 C4 C2 121.4(5) . . ?
C6 C4 C7 119.4(4) . . ?
C2 C4 C7 119.2(5) . . ?
C6 C5 C3 117.8(6) . . ?
C5 C6 C4 121.7(5) . . ?
O2 C7 O1 126.2(5) . . ?
O2 C7 C4 120.3(5) . . ?
O1 C7 C4 113.4(4) . . ?
O4 C8 O3 130.0(7) . . ?
O4 C8 C9 122.1(7) . . ?
O3 C8 C9 107.9(6) . . ?
F1 C9 F3 109.5(6) . . ?
F1 C9 F2 112.1(8) . . ?
F3 C9 F2 105.1(6) . . ?
F1 C9 C8 111.3(6) . . ?
F3 C9 C8 110.7(8) . . ?
F2 C9 C8 107.9(6) . . ?
O5 C10 O6 126.4(6) . . ?
O5 C10 C11 122.6(6) . . ?
O6 C10 C11 110.9(5) . . ?
F5 C11 F4 108.5(6) . . ?
F5 C11 F6 110.0(6) . . ?
F4 C11 F6 105.9(6) . . ?
F5 C11 C10 109.8(6) . . ?
F4 C11 C10 110.7(5) . . ?
F6 C11 C10 111.9(5) . . ?
C17 C12 C13 123.0(5) . . ?
C17 C12 I2 118.2(4) . . ?
C13 C12 I2 118.7(4) . . ?
C12 C13 C14 118.3(5) . . ?
C15 C14 C13 119.2(6) . . ?
C14 C15 C16 120.3(5) . . ?
C17 C16 C15 121.1(5) . . ?
C17 C16 C18 120.1(5) . . ?
C15 C16 C18 118.8(4) . . ?
C16 C17 C12 118.0(5) . . ?
O7 C18 O8 127.1(5) . . ?
O7 C18 C16 119.9(5) . . ?
O8 C18 C16 113.0(4) . . ?
O9 C19 O10 128.3(7) . . ?
O9 C19 C20 122.2(7) . . ?
O10 C19 C20 109.5(6) . . ?
F7 C20 F9 108.0(6) . . ?
F7 C20 F8 111.8(8) . . ?
F9 C20 F8 106.9(6) . . ?
F7 C20 C19 110.2(6) . . ?
F9 C20 C19 111.1(7) . . ?
F8 C20 C19 108.8(6) . . ?
O11 C21 O12 126.7(6) . . ?
O11 C21 C22 122.2(6) . . ?
O12 C21 C22 111.0(5) . . ?
F10 C22 F12 108.8(6) . . ?
F10 C22 F11 108.4(5) . . ?
F12 C22 F11 103.8(6) . . ?
F10 C22 C21 111.5(6) . . ?
F12 C22 C21 111.5(5) . . ?
F11 C22 C21 112.4(5) . . ?
C24 C23 C28 123.6(5) . . ?
C24 C23 I3 119.3(4) . . ?
C28 C23 I3 117.1(4) . . ?
C23 C24 C25 119.4(5) . . ?
C24 C25 C26 116.9(6) . . ?
C27 C26 C25 122.5(5) . . ?
C28 C27 C26 120.3(5) . . ?
C28 C27 C29 119.9(5) . . ?
C26 C27 C29 119.8(4) . . ?
C27 C28 C23 117.2(5) . . ?
O14 C29 O13 127.6(5) . . ?
O14 C29 C27 118.9(5) . . ?
O13 C29 C27 113.5(4) . . ?
O16 C30 O15 127.6(7) . . ?
O16 C30 C31 123.9(7) . . ?
O15 C30 C31 108.5(6) . . ?
F13 C31 F15 108.4(6) . . ?
F13 C31 F14 111.9(8) . . ?
F15 C31 F14 107.3(6) . . ?
F13 C31 C30 110.2(6) . . ?
F15 C31 C30 109.8(7) . . ?
F14 C31 C30 109.2(6) . . ?
O17 C32 O18 125.3(6) . . ?
O17 C32 C33 123.9(6) . . ?
O18 C32 C33 110.8(5) . . ?
F17 C33 F16 109.1(5) . . ?
F17 C33 F18 110.2(6) . . ?
F16 C33 F18 105.8(6) . . ?
F17 C33 C32 109.9(6) . . ?
F16 C33 C32 109.4(5) . . ?
F18 C33 C32 112.3(5) . . ?
C39 C34 C35 123.7(5) . . ?
C39 C34 I4 117.3(4) . . ?
C35 C34 I4 118.9(4) . . ?
C34 C35 C36 119.6(5) . . ?
C35 C36 C37 116.4(6) . . ?
C38 C37 C36 122.7(5) . . ?
C39 C38 C37 120.2(5) . . ?
C39 C38 C40 119.4(5) . . ?
C37 C38 C40 120.2(4) . . ?
C34 C39 C38 117.1(5) . . ?
O20 C40 O19 127.0(5) . . ?
O20 C40 C38 114.5(4) . . ?
O19 C40 C38 118.5(5) . . ?
O21 C41 O22 130.4(7) . . ?
O21 C41 C42 120.3(7) . . ?
O22 C41 C42 109.2(6) . . ?
F19 C42 F21 108.4(6) . . ?
F19 C42 F20 110.2(8) . . ?
F21 C42 F20 107.2(6) . . ?
F19 C42 C41 109.8(6) . . ?
F21 C42 C41 112.1(7) . . ?
F20 C42 C41 109.2(6) . . ?
O23 C43 O24 125.4(6) . . ?
O23 C43 C44 123.1(6) . . ?
O24 C43 C44 111.4(5) . . ?
F23 C44 F22 108.3(6) . . ?
F23 C44 F24 107.6(5) . . ?
F22 C44 F24 106.2(6) . . ?
F23 C44 C43 110.5(6) . . ?
F22 C44 C43 111.1(5) . . ?
F24 C44 C43 112.8(5) . . ?
C46 C45 C50 125.2(5) . . ?
C46 C45 I5 118.3(4) . . ?
C50 C45 I5 116.5(4) . . ?
C45 C46 C47 118.1(5) . . ?
C48 C47 C46 117.8(6) . . ?
C47 C48 C49 122.5(5) . . ?
C50 C49 C48 119.6(5) . . ?
C50 C49 C51 118.7(5) . . ?
C48 C49 C51 121.6(4) . . ?
C45 C50 C49 116.7(5) . . ?
O25 C51 O26 127.8(5) . . ?
O25 C51 C49 117.2(5) . . ?
O26 C51 C49 114.9(4) . . ?
O28 C52 O27 128.0(7) . . ?
O28 C52 C53 121.7(6) . . ?
O27 C52 C53 110.2(6) . . ?
F27 C53 F25 108.1(6) . . ?
F27 C53 F26 107.6(6) . . ?
F25 C53 F26 111.5(8) . . ?
F27 C53 C52 111.9(7) . . ?
F25 C53 C52 109.1(6) . . ?
F26 C53 C52 108.6(5) . . ?
O29 C54 O30 126.4(6) . . ?
O29 C54 C55 122.6(6) . . ?
O30 C54 C55 110.8(5) . . ?
F28 C55 F29 109.3(6) . . ?
F28 C55 F30 107.4(6) . . ?
F29 C55 F30 108.7(6) . . ?
F28 C55 C54 110.5(5) . . ?
F29 C55 C54 109.7(6) . . ?
F30 C55 C54 111.2(5) . . ?

loop_
_geom_bond_atom_site_label_1
_geom_bond_atom_site_label_2
_geom_bond_distance
_geom_bond_site_symmetry_2
_geom_bond_publ_flag
I1 C1 2.083(6) . ?
I1 O3 2.149(4) . ?
I1 O6 2.186(4) . ?
I2 C12 2.071(5) . ?
I2 O10 2.143(4) . ?
I2 O12 2.179(4) . ?
I3 C23 2.082(5) . ?
I3 O15 2.136(4) . ?
I3 O18 2.181(4) . ?
I4 C34 2.087(6) . ?
I4 O22 2.139(4) . ?
I4 O24 2.180(4) . ?
I5 C45 2.099(5) . ?
I5 O27 2.139(4) . ?
I5 O30 2.184(4) . ?
F1 C9 1.278(10) . ?
F2 C9 1.346(8) . ?
F3 C9 1.319(9) . ?
F4 C11 1.324(8) . ?
F5 C11 1.292(8) . ?
F6 C11 1.346(8) . ?
F7 C20 1.293(10) . ?
F8 C20 1.327(8) . ?
F9 C20 1.322(8) . ?
F10 C22 1.284(8) . ?
F11 C22 1.362(8) . ?
F12 C22 1.337(7) . ?
F13 C31 1.291(10) . ?
F14 C31 1.323(8) . ?
F15 C31 1.317(8) . ?
F16 C33 1.334(7) . ?
F17 C33 1.275(7) . ?
F18 C33 1.345(8) . ?
F19 C42 1.307(10) . ?
F20 C42 1.328(8) . ?
F21 C42 1.312(8) . ?
F22 C44 1.322(8) . ?
F23 C44 1.304(8) . ?
F24 C44 1.346(7) . ?
F25 C53 1.307(10) . ?
F26 C53 1.329(8) . ?
F27 C53 1.303(8) . ?
F28 C55 1.309(8) . ?
F29 C55 1.310(8) . ?
F30 C55 1.344(8) . ?
O1 C7 1.276(6) . ?
O2 C7 1.245(6) . ?
O3 C8 1.297(7) . ?
O4 C8 1.201(9) . ?
O5 C10 1.173(6) . ?
O6 C10 1.295(7) . ?
O7 C18 1.245(6) . ?
O8 C18 1.262(6) . ?
O9 C19 1.220(9) . ?
O10 C19 1.291(7) . ?
O11 C21 1.177(7) . ?
O12 C21 1.305(7) . ?
O13 C29 1.261(6) . ?
O15 C30 1.318(7) . ?
O14 C29 1.258(6) . ?
O16 C30 1.203(9) . ?
O17 C32 1.167(7) . ?
O18 C32 1.307(7) . ?
O19 C40 1.265(6) . ?
O20 C40 1.260(7) . ?
O21 C41 1.210(9) . ?
O22 C41 1.289(8) . ?
O23 C43 1.174(6) . ?
O24 C43 1.309(7) . ?
O25 C51 1.256(6) . ?
O26 C51 1.259(7) . ?
O27 C52 1.289(7) . ?
O28 C52 1.214(9) . ?
O29 C54 1.177(7) . ?
O30 C54 1.311(7) . ?
C1 C2 1.392(7) . ?
C1 C3 1.393(8) . ?
C2 C4 1.406(7) . ?
C3 C5 1.428(6) . ?
C4 C6 1.406(8) . ?
C4 C7 1.503(7) . ?
C5 C6 1.389(8) . ?
C8 C9 1.569(10) . ?
C10 C11 1.550(9) . ?
C12 C17 1.394(7) . ?
C12 C13 1.406(8) . ?
C13 C14 1.427(6) . ?
C14 C15 1.404(8) . ?
C15 C16 1.416(8) . ?
C16 C17 1.392(6) . ?
C16 C18 1.499(7) . ?
C19 C20 1.552(10) . ?
C21 C22 1.535(9) . ?
C23 C24 1.393(7) . ?
C23 C28 1.401(7) . ?
C24 C25 1.407(6) . ?
C25 C26 1.423(8) . ?
C26 C27 1.393(8) . ?
C27 C28 1.391(7) . ?
C27 C29 1.501(7) . ?
C30 C31 1.560(10) . ?
C32 C33 1.549(9) . ?
C34 C39 1.387(7) . ?
C34 C35 1.406(8) . ?
C35 C36 1.409(7) . ?
C36 C37 1.417(8) . ?
C37 C38 1.405(8) . ?
C38 C39 1.393(7) . ?
C38 C40 1.500(7) . ?
C41 C42 1.571(10) . ?
C43 C44 1.528(9) . ?
C45 C46 1.378(8) . ?
C45 C50 1.388(7) . ?
C46 C47 1.428(6) . ?
C47 C48 1.388(8) . ?
C48 C49 1.414(8) . ?
C49 C50 1.404(7) . ?
C49 C51 1.506(7) . ?
C52 C53 1.549(10) . ?
C54 C55 1.560(9) . ?
